data_4063700
loop_
_publ_author_name
'Adams, Jeramie J.'
'Lau, Ade'
'Arulsamy, Navamoney'
'Roddick, Dean M.'

_publ_section_title
;
 Acceptor PCP Pincer Iridium Chemistry: (CF3PCP)IrIIICoordination
 Properties
;
_journal_issue 4
_journal_name_full Organometallics
_journal_page_first 689
_journal_paper_doi 10.1021/om1008633
_journal_volume 30
_journal_year 2011
_chemical_formula_moiety 'C14 H8 F12 Ir O2 P2, F6 Sb'
_chemical_formula_sum 'C14 H8 F18 Ir O2 P2 Sb'
_chemical_formula_weight 926.09
_chemical_name_common (CF3PCP)Ir(H)(CO)2+SbF6-
_chemical_name_systematic
;

 ?

;
_space_group_IT_number 2
_symmetry_cell_setting triclinic
_symmetry_space_group_name_Hall '-P 1'
_symmetry_space_group_name_H-M 'P -1'
_atom_sites_solution_hydrogens geom
_atom_sites_solution_primary direct
_atom_sites_solution_secondary difmap
_audit_creation_method SHELXL-97
_cell_angle_alpha 97.918(1)
_cell_angle_beta 118.682(1)
_cell_angle_gamma 97.732(1)
_cell_formula_units_Z 2
_cell_length_a 11.0867(2)
_cell_length_b 11.1705(4)
_cell_length_c 11.5188(2)
_cell_measurement_reflns_used 9892
_cell_measurement_temperature 150(2)
_cell_measurement_theta_max 33.75
_cell_measurement_theta_min 3.12
_cell_volume 1206.06(5)
_computing_cell_refinement 'Bruker SMART (Bruker, 2001)'
_computing_data_collection 'Bruker SMART (Bruker, 2001)'
_computing_data_reduction 'Bruker SAINT (Bruker, 2001)'
_computing_molecular_graphics 'Bruker SHELXTL V. 6.10 (Bruker, 2001)'
_computing_publication_material 'Bruker SHELXTL V. 6.10 (Bruker, 2001)'
_computing_structure_refinement 'SHELXL-97 (Sheldrick, 1997)'
_computing_structure_solution 'SHELXS-97 (Sheldrick, 1997)'
_diffrn_ambient_temperature 150(2)
_diffrn_measured_fraction_theta_full 0.980
_diffrn_measured_fraction_theta_max 0.980
_diffrn_measurement_device_type 'CCD area detector'
_diffrn_measurement_method 'phi and omega scans'
_diffrn_radiation_monochromator graphite
_diffrn_radiation_source 'fine-focus sealed tube'
_diffrn_radiation_type MoK\a
_diffrn_radiation_wavelength 0.71073
_diffrn_reflns_av_R_equivalents 0.0165
_diffrn_reflns_av_sigmaI/netI 0.0175
_diffrn_reflns_limit_h_max 17
_diffrn_reflns_limit_h_min -17
_diffrn_reflns_limit_k_max 17
_diffrn_reflns_limit_k_min -17
_diffrn_reflns_limit_l_max 17
_diffrn_reflns_limit_l_min -17
_diffrn_reflns_number 26199
_diffrn_reflns_theta_full 33.14
_diffrn_reflns_theta_max 33.14
_diffrn_reflns_theta_min 1.89
_exptl_absorpt_coefficient_mu 6.915
_exptl_absorpt_correction_T_max 0.1877
_exptl_absorpt_correction_T_min 0.0834
_exptl_absorpt_correction_type multi-scan
_exptl_absorpt_process_details 'SADABS (Bruker, 2001)'
_exptl_crystal_colour colourless
_exptl_crystal_density_diffrn 2.550
_exptl_crystal_density_method 'not measured'
_exptl_crystal_description rectangular_prism
_exptl_crystal_F_000 856
_exptl_crystal_size_max 0.48
_exptl_crystal_size_mid 0.32
_exptl_crystal_size_min 0.24
_refine_diff_density_max 1.937
_refine_diff_density_min -1.310
_refine_diff_density_rms 0.108
_refine_ls_extinction_method none
_refine_ls_goodness_of_fit_ref 1.055
_refine_ls_hydrogen_treatment refall
_refine_ls_matrix_type full
_refine_ls_number_parameters 375
_refine_ls_number_reflns 9009
_refine_ls_number_restraints 0
_refine_ls_restrained_S_all 1.055
_refine_ls_R_factor_all 0.0194
_refine_ls_R_factor_gt 0.0185
_refine_ls_shift/su_max 0.001
_refine_ls_shift/su_mean 0.000
_refine_ls_structure_factor_coef Fsqd
_refine_ls_weighting_details 'calc w=1/[\s^2^(Fo^2^)+(0.0244P)^2^+0.8750P] where P=(Fo^2^+2Fc^2^)/3'
_refine_ls_weighting_scheme calc
_refine_ls_wR_factor_gt 0.0456
_refine_ls_wR_factor_ref 0.0460
_reflns_number_gt 8712
_reflns_number_total 9009
_reflns_threshold_expression >2sigma(I)
_cod_data_source_file om1008633_si_009.cif
_cod_data_source_block jja38
_cod_depositor_comments
;
The following automatic conversions were performed:

'_symmetry_cell_setting' value 'Triclinic' changed to 'triclinic'
according to /home/saulius/struct/CIF-dictionaries/cif_core.dic
dictionary named 'cif_core.dic' version 2.4.1 from 2010-06-29.

Automatic conversion script
Id: cif_fix_values 1715 2011-07-08 13:25:40Z adriana 
;
_cod_original_sg_symbol_H-M P-1
_cod_database_code 4063700

loop_
_symmetry_equiv_pos_as_xyz
'x, y, z'
'-x, -y, -z'

loop_
_atom_site_label
_atom_site_type_symbol
_atom_site_fract_x
_atom_site_fract_y
_atom_site_fract_z
_atom_site_U_iso_or_equiv
_atom_site_adp_type
_atom_site_occupancy
_atom_site_symmetry_multiplicity
_atom_site_calc_flag
Ir1 Ir 0.309546(7) 0.271745(6) 0.092394(6) 0.01687(2) Uani 1 1 d
H1 H 0.391(3) 0.396(3) 0.111(3) 0.026(7) Uiso 1 1 d
P1 P 0.51432(5) 0.25476(5) 0.27292(5) 0.02229(9) Uani 1 1 d
P2 P 0.16534(5) 0.30823(4) -0.11424(5) 0.01948(8) Uani 1 1 d
C1 C 0.41257(19) 0.21256(17) -0.01213(18) 0.0187(3) Uani 1 1 d
C13 C 0.20321(19) 0.09710(18) 0.05587(18) 0.0197(3) Uani 1 1 d
C14 C 0.2313(2) 0.35877(19) 0.1933(2) 0.0245(3) Uani 1 1 d
O1 O 0.14881(17) -0.00134(14) 0.03612(16) 0.0272(3) Uani 1 1 d
O2 O 0.1933(2) 0.41921(17) 0.24861(19) 0.0371(4) Uani 1 1 d
C2 C 0.3575(2) 0.21425(17) -0.15022(19) 0.0205(3) Uani 1 1 d
C3 C 0.4343(2) 0.1906(2) -0.2142(2) 0.0274(4) Uani 1 1 d
H3 H 0.394(3) 0.193(3) -0.314(3) 0.034(8) Uiso 1 1 d
C4 C 0.5663(2) 0.1642(2) -0.1418(2) 0.0309(4) Uani 1 1 d
H4 H 0.620(3) 0.151(3) -0.185(3) 0.030(7) Uiso 1 1 d
C5 C 0.6204(2) 0.1591(2) -0.0068(2) 0.0282(4) Uani 1 1 d
H5 H 0.711(3) 0.143(3) 0.043(3) 0.032(8) Uiso 1 1 d
C6 C 0.5447(2) 0.18289(17) 0.0581(2) 0.0219(3) Uani 1 1 d
C7 C 0.6072(2) 0.1754(2) 0.2055(2) 0.0286(4) Uani 1 1 d
H7A H 0.702(4) 0.208(3) 0.257(3) 0.036(8) Uiso 1 1 d
H7B H 0.590(4) 0.092(3) 0.211(4) 0.041(9) Uiso 1 1 d
C8 C 0.6370(2) 0.4081(2) 0.3857(2) 0.0288(4) Uani 1 1 d
F8A F 0.57162(18) 0.47578(15) 0.42975(17) 0.0425(4) Uani 1 1 d
F8B F 0.67550(19) 0.46855(16) 0.31329(17) 0.0451(4) Uani 1 1 d
F8C F 0.75122(18) 0.39463(18) 0.49141(17) 0.0520(5) Uani 1 1 d
C9 C 0.5088(3) 0.1727(2) 0.4028(2) 0.0344(5) Uani 1 1 d
F9A F 0.40902(18) 0.06765(15) 0.33900(17) 0.0403(3) Uani 1 1 d
F9B F 0.4766(3) 0.24124(19) 0.48268(19) 0.0592(5) Uani 1 1 d
F9C F 0.6294(2) 0.1430(2) 0.4786(2) 0.0654(6) Uani 1 1 d
C10 C 0.2139(2) 0.24063(18) -0.23290(19) 0.0219(3) Uani 1 1 d
H10A H 0.208(3) 0.292(3) -0.289(3) 0.027(7) Uiso 1 1 d
H10B H 0.144(3) 0.163(3) -0.284(3) 0.025(7) Uiso 1 1 d
C11 C -0.0308(2) 0.2544(2) -0.1919(2) 0.0315(4) Uani 1 1 d
F11A F -0.06396(18) 0.13583(18) -0.1969(2) 0.0534(5) Uani 1 1 d
F11B F -0.1009(2) 0.2711(3) -0.3144(2) 0.0824(9) Uani 1 1 d
F11C F -0.0722(2) 0.3138(3) -0.1163(3) 0.0870(9) Uani 1 1 d
C12 C 0.1798(4) 0.4765(2) -0.1174(3) 0.0391(6) Uani 1 1 d
F12A F 0.3139(2) 0.52861(15) -0.0767(2) 0.0526(5) Uani 1 1 d
F12B F 0.0989(2) 0.49106(17) -0.2411(2) 0.0554(5) Uani 1 1 d
F12C F 0.1450(3) 0.53505(17) -0.0336(3) 0.0698(7) Uani 1 1 d
Sb1 Sb 0.039168(13) 0.167197(12) 0.358744(12) 0.02175(3) Uani 1 1 d
F1 F -0.05419(19) 0.19791(18) 0.45501(18) 0.0473(4) Uani 1 1 d
F2 F 0.13076(19) 0.06352(16) 0.46858(17) 0.0439(4) Uani 1 1 d
F3 F 0.12976(18) 0.14032(15) 0.25884(16) 0.0384(3) Uani 1 1 d
F4 F -0.05581(18) 0.26870(15) 0.24595(18) 0.0449(4) Uani 1 1 d
F5 F -0.11167(16) 0.03146(13) 0.23659(15) 0.0368(3) Uani 1 1 d
F6 F 0.18865(17) 0.30263(15) 0.47925(15) 0.0398(3) Uani 1 1 d

loop_
_atom_site_aniso_label
_atom_site_aniso_U_11
_atom_site_aniso_U_22
_atom_site_aniso_U_33
_atom_site_aniso_U_23
_atom_site_aniso_U_13
_atom_site_aniso_U_12
Ir1 0.01735(3) 0.01790(3) 0.01514(3) 0.00151(2) 0.00905(2) 0.00258(2)
P1 0.01883(19) 0.0264(2) 0.01657(18) 0.00187(16) 0.00666(16) 0.00238(16)
P2 0.0241(2) 0.01935(19) 0.01862(18) 0.00549(15) 0.01248(17) 0.00831(16)
C1 0.0184(7) 0.0178(7) 0.0192(7) 0.0005(6) 0.0106(6) 0.0020(5)
C13 0.0186(7) 0.0230(8) 0.0178(7) 0.0034(6) 0.0099(6) 0.0049(6)
C14 0.0279(9) 0.0253(9) 0.0218(8) 0.0026(7) 0.0145(7) 0.0052(7)
O1 0.0289(7) 0.0234(7) 0.0292(7) 0.0021(5) 0.0167(6) 0.0017(5)
O2 0.0489(10) 0.0355(9) 0.0384(9) 0.0028(7) 0.0317(8) 0.0121(8)
C2 0.0232(8) 0.0196(7) 0.0206(7) 0.0019(6) 0.0133(6) 0.0044(6)
C3 0.0312(10) 0.0299(10) 0.0266(9) 0.0032(7) 0.0196(8) 0.0073(8)
C4 0.0290(9) 0.0352(11) 0.0324(10) -0.0011(8) 0.0211(9) 0.0070(8)
C5 0.0225(8) 0.0284(9) 0.0326(10) -0.0016(8) 0.0151(8) 0.0062(7)
C6 0.0194(7) 0.0195(8) 0.0234(8) -0.0004(6) 0.0102(6) 0.0028(6)
C7 0.0224(8) 0.0329(10) 0.0243(9) 0.0027(7) 0.0076(7) 0.0092(7)
C8 0.0238(9) 0.0321(10) 0.0219(8) -0.0036(7) 0.0094(7) -0.0010(7)
F8A 0.0416(8) 0.0379(8) 0.0441(8) -0.0109(6) 0.0261(7) 0.0005(6)
F8B 0.0477(9) 0.0418(8) 0.0380(8) -0.0061(6) 0.0264(7) -0.0167(7)
F8C 0.0328(8) 0.0512(10) 0.0337(8) -0.0047(7) -0.0063(6) 0.0015(7)
C9 0.0322(10) 0.0410(12) 0.0236(9) 0.0096(8) 0.0102(8) 0.0033(9)
F9A 0.0415(8) 0.0371(8) 0.0378(7) 0.0137(6) 0.0173(7) 0.0017(6)
F9B 0.0959(16) 0.0538(11) 0.0395(9) 0.0059(8) 0.0476(11) 0.0046(10)
F9C 0.0373(9) 0.0941(16) 0.0517(11) 0.0474(11) 0.0053(8) 0.0132(10)
C10 0.0267(8) 0.0231(8) 0.0190(7) 0.0051(6) 0.0135(7) 0.0080(7)
C11 0.0252(9) 0.0437(12) 0.0282(9) 0.0094(9) 0.0133(8) 0.0157(9)
F11A 0.0283(7) 0.0476(10) 0.0763(13) 0.0178(9) 0.0211(8) 0.0032(7)
F11B 0.0358(10) 0.136(2) 0.0538(12) 0.0564(14) 0.0000(9) 0.0115(12)
F11C 0.0441(11) 0.1057(19) 0.1027(19) -0.0352(16) 0.0471(12) 0.0129(12)
C12 0.0713(18) 0.0230(9) 0.0427(13) 0.0128(9) 0.0402(13) 0.0208(11)
F12A 0.0787(13) 0.0266(7) 0.0521(10) 0.0071(7) 0.0379(10) -0.0062(8)
F12B 0.0844(14) 0.0447(9) 0.0571(11) 0.0348(9) 0.0395(11) 0.0388(10)
F12C 0.143(2) 0.0341(9) 0.0866(15) 0.0191(9) 0.0925(17) 0.0420(12)
Sb1 0.02213(6) 0.02168(6) 0.01854(5) 0.00169(4) 0.00963(4) 0.00200(4)
F1 0.0440(9) 0.0592(10) 0.0466(9) -0.0009(8) 0.0335(8) 0.0077(8)
F2 0.0470(9) 0.0452(9) 0.0394(8) 0.0221(7) 0.0173(7) 0.0172(7)
F3 0.0468(8) 0.0399(8) 0.0368(7) 0.0014(6) 0.0307(7) 0.0049(6)
F4 0.0401(8) 0.0337(8) 0.0491(9) 0.0177(7) 0.0114(7) 0.0092(6)
F5 0.0364(7) 0.0295(7) 0.0304(6) -0.0001(5) 0.0118(6) -0.0077(5)
F6 0.0356(7) 0.0359(7) 0.0303(7) -0.0070(6) 0.0114(6) -0.0086(6)

loop_
_atom_type_symbol
_atom_type_description
_atom_type_scat_dispersion_real
_atom_type_scat_dispersion_imag
_atom_type_scat_source
C C 0.0033 0.0016 'International Tables Vol C Tables 4.2.6.8 and 6.1.1.4'
H H 0.0000 0.0000 'International Tables Vol C Tables 4.2.6.8 and 6.1.1.4'
O O 0.0106 0.0060 'International Tables Vol C Tables 4.2.6.8 and 6.1.1.4'
F F 0.0171 0.0103 'International Tables Vol C Tables 4.2.6.8 and 6.1.1.4'
P P 0.1023 0.0942 'International Tables Vol C Tables 4.2.6.8 and 6.1.1.4'
Sb Sb -0.5866 1.5461 'International Tables Vol C Tables 4.2.6.8 and 6.1.1.4'
Ir Ir -1.4442 7.9887 'International Tables Vol C Tables 4.2.6.8 and 6.1.1.4'

loop_
_geom_angle_atom_site_label_1
_geom_angle_atom_site_label_2
_geom_angle_atom_site_label_3
_geom_angle
C14 Ir1 C13 98.42(8)
C14 Ir1 C1 169.29(8)
C13 Ir1 C1 92.26(7)
C14 Ir1 P2 97.29(6)
C13 Ir1 P2 96.89(5)
C1 Ir1 P2 80.49(5)
C14 Ir1 P1 98.96(6)
C13 Ir1 P1 95.40(5)
C1 Ir1 P1 80.77(5)
P2 Ir1 P1 157.923(18)
C14 Ir1 H1 86.2(11)
C13 Ir1 H1 175.3(11)
C1 Ir1 H1 83.1(11)
P2 Ir1 H1 81.6(11)
P1 Ir1 H1 84.7(11)
C7 P1 C8 106.99(10)
C7 P1 C9 106.59(12)
C8 P1 C9 100.69(11)
C7 P1 Ir1 107.49(7)
C8 P1 Ir1 114.02(8)
C9 P1 Ir1 120.18(8)
C10 P2 C12 106.12(10)
C10 P2 C11 108.47(10)
C12 P2 C11 100.24(13)
C10 P2 Ir1 108.28(6)
C12 P2 Ir1 114.48(9)
C11 P2 Ir1 118.41(8)
C6 C1 C2 118.28(16)
C6 C1 Ir1 120.68(13)
C2 C1 Ir1 120.73(13)
O1 C13 Ir1 177.23(16)
O2 C14 Ir1 172.63(19)
C3 C2 C1 120.66(18)
C3 C2 C10 118.36(17)
C1 C2 C10 120.98(16)
C4 C3 C2 120.0(2)
C4 C3 H3 120.0(18)
C2 C3 H3 119.9(18)
C5 C4 C3 119.99(19)
C5 C4 H4 120.4(19)
C3 C4 H4 119.6(19)
C4 C5 C6 120.4(2)
C4 C5 H5 120.1(19)
C6 C5 H5 119.4(19)
C5 C6 C1 120.60(19)
C5 C6 C7 118.71(18)
C1 C6 C7 120.70(17)
C6 C7 P1 107.40(14)
C6 C7 H7A 114(2)
P1 C7 H7A 111(2)
C6 C7 H7B 110(2)
P1 C7 H7B 107(2)
H7A C7 H7B 108(3)
F8C C8 F8A 108.70(19)
F8C C8 F8B 108.6(2)
F8A C8 F8B 108.4(2)
F8C C8 P1 112.30(17)
F8A C8 P1 110.30(15)
F8B C8 P1 108.42(14)
F9C C9 F9B 109.1(2)
F9C C9 F9A 107.5(2)
F9B C9 F9A 107.6(2)
F9C C9 P1 112.13(18)
F9B C9 P1 111.19(18)
F9A C9 P1 109.09(15)
C2 C10 P2 107.14(13)
C2 C10 H10A 115.5(19)
P2 C10 H10A 109.2(19)
C2 C10 H10B 109.6(17)
P2 C10 H10B 104.9(17)
H10A C10 H10B 110(2)
F11B C11 F11C 108.8(3)
F11B C11 F11A 108.3(2)
F11C C11 F11A 107.1(2)
F11B C11 P2 112.42(19)
F11C C11 P2 110.08(18)
F11A C11 P2 110.05(15)
F12B C12 F12C 109.2(2)
F12B C12 F12A 108.1(2)
F12C C12 F12A 108.5(2)
F12B C12 P2 111.42(19)
F12C C12 P2 110.96(17)
F12A C12 P2 108.61(18)
F2 Sb1 F4 178.87(8)
F2 Sb1 F6 89.78(8)
F4 Sb1 F6 91.36(8)
F2 Sb1 F1 90.80(9)
F4 Sb1 F1 89.22(9)
F6 Sb1 F1 90.20(8)
F2 Sb1 F3 91.17(8)
F4 Sb1 F3 88.82(8)
F6 Sb1 F3 89.69(7)
F1 Sb1 F3 178.03(8)
F2 Sb1 F5 90.57(8)
F4 Sb1 F5 88.30(7)
F6 Sb1 F5 179.63(8)
F1 Sb1 F5 89.91(8)
F3 Sb1 F5 90.19(7)

loop_
_geom_bond_atom_site_label_1
_geom_bond_atom_site_label_2
_geom_bond_distance
Ir1 C14 1.983(2)
Ir1 C13 2.0129(19)
Ir1 C1 2.1202(18)
Ir1 P2 2.2754(5)
Ir1 P1 2.2819(5)
Ir1 H1 1.48(3)
P1 C7 1.809(2)
P1 C8 1.880(2)
P1 C9 1.880(2)
P2 C10 1.8052(19)
P2 C12 1.871(2)
P2 C11 1.877(2)
C1 C6 1.406(3)
C1 C2 1.408(3)
C13 O1 1.116(2)
C14 O2 1.120(3)
C2 C3 1.395(3)
C2 C10 1.509(3)
C3 C4 1.392(3)
C3 H3 1.02(3)
C4 C5 1.385(3)
C4 H4 0.95(3)
C5 C6 1.394(3)
C5 H5 0.94(3)
C6 C7 1.515(3)
C7 H7A 0.91(3)
C7 H7B 0.94(4)
C8 F8C 1.315(3)
C8 F8A 1.323(3)
C8 F8B 1.324(3)
C9 F9C 1.318(3)
C9 F9B 1.324(3)
C9 F9A 1.331(3)
C10 H10A 0.90(3)
C10 H10B 0.97(3)
C11 F11B 1.300(3)
C11 F11C 1.309(3)
C11 F11A 1.312(3)
C12 F12B 1.319(3)
C12 F12C 1.327(3)
C12 F12A 1.339(4)
Sb1 F2 1.8601(15)
Sb1 F4 1.8698(16)
Sb1 F6 1.8710(14)
Sb1 F1 1.8737(15)
Sb1 F3 1.8758(14)
Sb1 F5 1.8833(13)
